data_4313901
loop_
_publ_author_name
'Seino, Hidetake'
'Kaneko, Tetsuhide'
'Fujii, Shunpei'
'Hidai, Masanobu'
'Mizobe, Yasushi'

_publ_contact_author_email ymizobe@iis.u-tokyo.ac.jp
_publ_contact_author_fax +81-3-5452-6361
_publ_contact_author_name 'Yasushi MIZOBE'
_publ_contact_author_phone +81-3-5452-6360
_publ_section_title
;
 Cubane-Type Heterometallic Sulfido Clusters: Incorporation of Two Metal
 Fragments into a Dinuclear ReS(\m-S)2ReS Core Affording Bimetallic
 M2Re2(\m3-S)4 Clusters (M = Ru, Pt, Cu) or Trimetallic MM'Re2(\m3-S)4
 Clusters via Incomplete Cubane-Type MRe2(\m3-S)(\m2-S)3 Intermediates
 (M = Ru, Rh, Ir; M' = Mo, W, Pd, Ru, Rh)
;
_journal_coden_ASTM INOCAJ
_journal_issue 15
_journal_name_full 'Inorganic Chemistry'
_journal_page_first 4585
_journal_page_last 4596
_journal_paper_doi 10.1021/ic030129k
_journal_volume 42
_journal_year 2003
_chemical_formula_sum 'C43 H60 B N8 P Pt S3 W'
_chemical_formula_weight 1205.90
_space_group_IT_number 14
_symmetry_cell_setting monoclinic
_symmetry_Int_Tables_number 14
_symmetry_space_group_name_Hall '-P 2ybc'
_symmetry_space_group_name_H-M 'P 1 21/c 1'
_audit_creation_date 'Mon Oct 23 20:02:43 2000'
_audit_creation_method 'from TEXRAY.INF file'
_cell_angle_alpha 90
_cell_angle_beta 97.449(8)
_cell_angle_gamma 90
_cell_formula_units_Z 4
_cell_length_a 10.940(1)
_cell_length_b 17.208(3)
_cell_length_c 25.248(1)
_cell_measurement_reflns_used 25
_cell_measurement_temperature 296.2
_cell_measurement_theta_max 19.3
_cell_measurement_theta_min 16.1
_cell_volume 4713.0(10)
_computing_cell_refinement 'Rigaku/AFC Diffractometer Control'
_computing_data_collection 'Rigaku/AFC Diffractometer Control'
_computing_data_reduction teXsan
_computing_publication_material teXsan
_computing_structure_refinement teXsan
_computing_structure_solution 'DIRDIF92 (PATTY)'
_diffrn_ambient_temperature 296.2
_diffrn_measurement_device_type 'Rigaku AFC7R'
_diffrn_measurement_method \w
_diffrn_orient_matrix_UB_11 -0.09109
_diffrn_orient_matrix_UB_12 -0.00874
_diffrn_orient_matrix_UB_13 -0.00383
_diffrn_orient_matrix_UB_21 -0.00907
_diffrn_orient_matrix_UB_22 0.02647
_diffrn_orient_matrix_UB_23 -0.03555
_diffrn_orient_matrix_UB_31 0.01089
_diffrn_orient_matrix_UB_32 -0.05099
_diffrn_orient_matrix_UB_33 -0.01780
_diffrn_radiation_detector 'scintillation counter'
_diffrn_radiation_monochromator graphite
_diffrn_radiation_source 'Rigaku rotating anode'
_diffrn_radiation_type 'Mo K\a'
_diffrn_radiation_wavelength 0.7107
_diffrn_reflns_av_R_equivalents 0.034
_diffrn_reflns_av_sigmaI/netI 0.076
_diffrn_reflns_limit_h_max 14
_diffrn_reflns_limit_h_min 0
_diffrn_reflns_limit_k_max 22
_diffrn_reflns_limit_k_min 0
_diffrn_reflns_limit_l_max 32
_diffrn_reflns_limit_l_min -32
_diffrn_reflns_number 11375
_diffrn_reflns_reduction_process 'Lp corrections applied'
_diffrn_reflns_theta_max 27.50
_diffrn_reflns_theta_min 2.50
_diffrn_standards_decay_% -15.74
_diffrn_standards_interval_count 150
_diffrn_standards_number 3
_exptl_absorpt_coefficient_mu 5.601
_exptl_absorpt_correction_T_max 0.999
_exptl_absorpt_correction_T_min 0.486
_exptl_absorpt_correction_type psi-scan
_exptl_absorpt_process_details '(North, Phillips & Mathews, 1968)'
_exptl_crystal_colour darkgreen
_exptl_crystal_density_diffrn 1.699
_exptl_crystal_density_method 'not measured'
_exptl_crystal_description plate
_exptl_crystal_F_000 2376.00
_exptl_crystal_size_max 0.350
_exptl_crystal_size_mid 0.350
_exptl_crystal_size_min 0.150
_refine_diff_density_max 1.23
_refine_diff_density_min -1.29
_refine_ls_extinction_coef 0.00037(7)
_refine_ls_extinction_method 'Zachariasen(1967) type 2 Gaussian isotropic'
_refine_ls_goodness_of_fit_ref 1.304
_refine_ls_matrix_type full
_refine_ls_number_constraints 0
_refine_ls_number_parameters 528
_refine_ls_number_reflns 6106
_refine_ls_number_restraints 0
_refine_ls_R_factor_all 0.0366
_refine_ls_R_factor_gt 0.0366
_refine_ls_shift/su_max 0.0020
_refine_ls_shift/su_mean 0.0000
_refine_ls_structure_factor_coef F
_refine_ls_weighting_details 'w = 1/[\s^2^(Fo) + 0.00022|Fo|^2^]'
_refine_ls_weighting_scheme calc
_refine_ls_wR_factor_gt 0.0375
_refine_ls_wR_factor_ref 0.0375
_reflns_number_gt 6106
_reflns_number_total 10816
_reflns_threshold_expression >3.0sigma(I)
_cod_data_source_file ic030129k.cif
_cod_data_source_block '[NEt4][Tp*WS3]+[Pt(PPh3)4].MeCN_(3.MeCN)'
_cod_depositor_comments
;
The following automatic conversions were performed:
'_reflns_observed_expression' tag replaced with
'_reflns_threshold_expression' tag as specified in the replacement
file
'cod-tools/trunk/perl-scripts/inputs/replacement_tags.lst'.

'_atom_site_calc_flags'
tag replaced with '_atom_site_calc_flag' tag as specified in the
replacement file
'cod-tools/trunk/perl-scripts/inputs/replacement_tags.lst'.

'_atom_type_scat_imag'
tag replaced with '_atom_type_scat_dispersion_imag' tag as specified
in the replacement file
'cod-tools/trunk/perl-scripts/inputs/replacement_tags.lst'.

Automatic conversion script
Id: cif_correct_tags 3137 2015-03-23 15:08:43Z antanas 
;
_cod_original_sg_symbol_H-M 'P 21/c '
_cod_original_formula_sum 'C43 H60 B N8 P Pt S3 W '
_cod_database_code 4313901

loop_
_symmetry_equiv_pos_as_xyz
x,y,z
-x,1/2+y,1/2-z
-x,-y,-z
x,1/2-y,1/2+z

loop_
_atom_site_label
_atom_site_type_symbol
_atom_site_fract_x
_atom_site_fract_y
_atom_site_fract_z
_atom_site_U_iso_or_equiv
_atom_site_adp_type
_atom_site_occupancy
_atom_site_calc_flag
Pt Pt 0.32627(3) 0.05108(2) 0.27740(1) 0.03642(9) Uani 1.00 d
W W 0.22429(3) 0.05040(2) 0.17319(1) 0.03037(9) Uani 1.00 d
S(1) S 0.2624(2) -0.0668(1) 0.14791(9) 0.0442(6) Uani 1.00 d
S(2) S 0.4178(2) 0.0952(1) 0.20572(8) 0.0413(6) Uani 1.00 d
S(3) S 0.1244(2) 0.0275(1) 0.24592(8) 0.0375(6) Uani 1.00 d
P P 0.3958(2) 0.0388(1) 0.36222(8) 0.0335(6) Uani 1.00 d
N(1) N 0.0768(6) 0.2082(4) 0.1263(2) 0.035(2) Uani 1.00 d
N(2) N 0.1519(5) 0.1813(3) 0.1709(2) 0.033(2) Uani 1.00 d
N(3) N -0.0066(6) 0.0857(4) 0.0821(3) 0.040(2) Uani 1.00 d
N(4) N 0.0309(6) 0.0396(3) 0.1255(2) 0.035(2) Uani 1.00 d
N(5) N 0.1903(6) 0.1424(4) 0.0595(2) 0.037(2) Uani 1.00 d
N(6) N 0.2684(6) 0.0953(4) 0.0912(2) 0.037(2) Uani 1.00 d
N(7) N 0.8033(6) 0.1803(4) 0.2597(3) 0.046(2) Uani 1.00 d
N(8) N 0.369(1) 0.3574(7) 0.3790(4) 0.110(5) Uani 1.00 d
C(1) C 0.1573(7) 0.2389(5) 0.2073(3) 0.039(2) Uani 1.00 d
C(2) C 0.0869(8) 0.3013(5) 0.1856(4) 0.049(3) Uani 1.00 d
C(3) C 0.0374(8) 0.2806(5) 0.1358(4) 0.047(3) Uani 1.00 d
C(4) C 0.2293(8) 0.2350(5) 0.2617(4) 0.050(3) Uani 1.00 d
C(5) C -0.0493(10) 0.3244(6) 0.0958(4) 0.076(4) Uani 1.00 d
C(6) C -0.0525(7) -0.0188(5) 0.1231(3) 0.041(2) Uani 1.00 d
C(7) C -0.1398(8) -0.0097(5) 0.0792(4) 0.050(3) Uani 1.00 d
C(8) C -0.1084(8) 0.0562(6) 0.0542(3) 0.052(3) Uani 1.00 d
C(9) C -0.0472(8) -0.0844(5) 0.1624(4) 0.055(3) Uani 1.00 d
C(10) C -0.1723(10) 0.0919(7) 0.0039(4) 0.080(4) Uani 1.00 d
C(11) C 0.3677(7) 0.0823(5) 0.0647(3) 0.042(2) Uani 1.00 d
C(12) C 0.3496(8) 0.1232(5) 0.0165(3) 0.047(3) Uani 1.00 d
C(13) C 0.2393(8) 0.1602(5) 0.0141(3) 0.046(3) Uani 1.00 d
C(14) C 0.4732(8) 0.0313(5) 0.0833(3) 0.052(3) Uani 1.00 d
C(15) C 0.1734(10) 0.2097(6) -0.0296(4) 0.064(3) Uani 1.00 d
C(16) C 0.2860(7) 0.0522(5) 0.4110(3) 0.039(2) Uani 1.00 d
C(17) C 0.1612(8) 0.0367(5) 0.3944(3) 0.048(3) Uani 1.00 d
C(18) C 0.0740(8) 0.0431(6) 0.4282(4) 0.059(3) Uani 1.00 d
C(19) C 0.1097(9) 0.0709(5) 0.4797(4) 0.057(3) Uani 1.00 d
C(20) C 0.2286(9) 0.0867(6) 0.4971(3) 0.058(3) Uani 1.00 d
C(21) C 0.3175(8) 0.0777(5) 0.4623(3) 0.050(3) Uani 1.00 d
C(22) C 0.5229(7) 0.1003(5) 0.3937(3) 0.036(2) Uani 1.00 d
C(23) C 0.6251(8) 0.0712(5) 0.4260(3) 0.052(3) Uani 1.00 d
C(24) C 0.7157(8) 0.1211(7) 0.4502(4) 0.066(4) Uani 1.00 d
C(25) C 0.7051(10) 0.1996(7) 0.4419(4) 0.073(4) Uani 1.00 d
C(26) C 0.607(1) 0.2287(6) 0.4112(5) 0.076(4) Uani 1.00 d
C(27) C 0.5149(8) 0.1797(6) 0.3860(4) 0.059(3) Uani 1.00 d
C(28) C 0.4528(7) -0.0592(5) 0.3781(3) 0.038(2) Uani 1.00 d
C(29) C 0.5330(9) -0.0917(6) 0.3464(4) 0.059(3) Uani 1.00 d
C(30) C 0.5788(9) -0.1663(6) 0.3549(4) 0.071(4) Uani 1.00 d
C(31) C 0.5429(10) -0.2112(6) 0.3944(5) 0.069(4) Uani 1.00 d
C(32) C 0.465(1) -0.1802(6) 0.4263(4) 0.069(4) Uani 1.00 d
C(33) C 0.4210(8) -0.1055(5) 0.4193(3) 0.050(3) Uani 1.00 d
C(34) C 0.7156(8) 0.2488(6) 0.2560(4) 0.055(3) Uani 1.00 d
C(35) C 0.7581(9) 0.3194(6) 0.2281(4) 0.067(3) Uani 1.00 d
C(36) C 0.8357(7) 0.1565(5) 0.2059(3) 0.048(3) Uani 1.00 d
C(37) C 0.7277(9) 0.1374(7) 0.1645(4) 0.076(4) Uani 1.00 d
C(38) C 0.7375(8) 0.1154(6) 0.2858(4) 0.058(3) Uani 1.00 d
C(39) C 0.8085(10) 0.0402(6) 0.2954(5) 0.079(4) Uani 1.00 d
C(40) C 0.9248(8) 0.1989(5) 0.2935(4) 0.053(3) Uani 1.00 d
C(41) C 0.9201(9) 0.2188(6) 0.3508(4) 0.069(4) Uani 1.00 d
C(42) C 0.397(1) 0.3781(7) 0.3396(5) 0.074(4) Uani 1.00 d
C(43) C 0.435(1) 0.4023(8) 0.2884(5) 0.100(5) Uani 1.00 d
B B 0.0623(9) 0.1614(6) 0.0743(4) 0.043(3) Uani 1.00 d
H(1) H 0.012(5) 0.198(4) 0.042(3) 0.03(1) Uiso 1.00 d
H(2) H 0.0757 0.3494 0.2027 0.0586 Uiso 1.00 calc
H(3) H 0.2004 0.1927 0.2809 0.0601 Uiso 1.00 calc
H(4) H 0.3141 0.2277 0.2586 0.0601 Uiso 1.00 calc
H(5) H 0.2190 0.2821 0.2802 0.0601 Uiso 1.00 calc
H(6) H -0.0660 0.3739 0.1099 0.0913 Uiso 1.00 calc
H(7) H -0.0129 0.3310 0.0639 0.0913 Uiso 1.00 calc
H(8) H -0.1241 0.2961 0.0881 0.0913 Uiso 1.00 calc
H(9) H -0.2083 -0.0426 0.0685 0.0605 Uiso 1.00 calc
H(10) H -0.0517 -0.0641 0.1971 0.0655 Uiso 1.00 calc
H(11) H -0.1145 -0.1186 0.1527 0.0655 Uiso 1.00 calc
H(12) H 0.0281 -0.1119 0.1623 0.0655 Uiso 1.00 calc
H(13) H -0.1994 0.1427 0.0112 0.0965 Uiso 1.00 calc
H(14) H -0.1167 0.0945 -0.0220 0.0965 Uiso 1.00 calc
H(15) H -0.2414 0.0609 -0.0095 0.0965 Uiso 1.00 calc
H(16) H 0.4043 0.1248 -0.0098 0.0558 Uiso 1.00 calc
H(17) H 0.4446 -0.0201 0.0875 0.0624 Uiso 1.00 calc
H(18) H 0.5300 0.0316 0.0578 0.0624 Uiso 1.00 calc
H(19) H 0.5130 0.0497 0.1166 0.0624 Uiso 1.00 calc
H(20) H 0.1576 0.2595 -0.0158 0.0769 Uiso 1.00 calc
H(21) H 0.2233 0.2151 -0.0575 0.0769 Uiso 1.00 calc
H(22) H 0.0975 0.1857 -0.0433 0.0769 Uiso 1.00 calc
H(23) H 0.1366 0.0213 0.3585 0.0575 Uiso 1.00 calc
H(24) H -0.0092 0.0289 0.4169 0.0713 Uiso 1.00 calc
H(25) H 0.0491 0.0788 0.5029 0.0688 Uiso 1.00 calc
H(26) H 0.2521 0.1039 0.5327 0.0702 Uiso 1.00 calc
H(27) H 0.4013 0.0894 0.4745 0.0602 Uiso 1.00 calc
H(28) H 0.6332 0.0168 0.4316 0.0620 Uiso 1.00 calc
H(29) H 0.7849 0.1007 0.4724 0.0792 Uiso 1.00 calc
H(30) H 0.7677 0.2335 0.4579 0.0880 Uiso 1.00 calc
H(31) H 0.5997 0.2833 0.4064 0.0912 Uiso 1.00 calc
H(32) H 0.4468 0.2012 0.3636 0.0709 Uiso 1.00 calc
H(33) H 0.5576 -0.0620 0.3178 0.0708 Uiso 1.00 calc
H(34) H 0.6357 -0.1862 0.3330 0.0854 Uiso 1.00 calc
H(35) H 0.5716 -0.2631 0.3995 0.0830 Uiso 1.00 calc
H(36) H 0.4405 -0.2109 0.4543 0.0828 Uiso 1.00 calc
H(37) H 0.3680 -0.0854 0.4430 0.0600 Uiso 1.00 calc
H(38) H 0.6392 0.2325 0.2371 0.0663 Uiso 1.00 calc
H(39) H 0.7040 0.2635 0.2912 0.0663 Uiso 1.00 calc
H(40) H 0.8336 0.3376 0.2468 0.0804 Uiso 1.00 calc
H(41) H 0.7699 0.3061 0.1926 0.0804 Uiso 1.00 calc
H(42) H 0.6975 0.3591 0.2273 0.0804 Uiso 1.00 calc
H(43) H 0.8802 0.1979 0.1925 0.0577 Uiso 1.00 calc
H(44) H 0.8869 0.1118 0.2107 0.0577 Uiso 1.00 calc
H(45) H 0.6757 0.1816 0.1586 0.0907 Uiso 1.00 calc
H(46) H 0.7569 0.1232 0.1320 0.0907 Uiso 1.00 calc
H(47) H 0.6825 0.0954 0.1768 0.0907 Uiso 1.00 calc
H(48) H 0.7190 0.1338 0.3193 0.0692 Uiso 1.00 calc
H(49) H 0.6630 0.1043 0.2633 0.0692 Uiso 1.00 calc
H(50) H 0.7600 0.0035 0.3115 0.0952 Uiso 1.00 calc
H(51) H 0.8274 0.0202 0.2623 0.0952 Uiso 1.00 calc
H(52) H 0.8829 0.0496 0.3184 0.0952 Uiso 1.00 calc
H(53) H 0.9768 0.1548 0.2926 0.0638 Uiso 1.00 calc
H(54) H 0.9603 0.2419 0.2775 0.0638 Uiso 1.00 calc
H(55) H 1.0009 0.2299 0.3677 0.0833 Uiso 1.00 calc
H(56) H 0.8689 0.2630 0.3530 0.0833 Uiso 1.00 calc
H(57) H 0.8873 0.1760 0.3682 0.0833 Uiso 1.00 calc
H(58) H 0.5218 0.3984 0.2900 0.1204 Uiso 1.00 calc
H(59) H 0.3965 0.3696 0.2607 0.1204 Uiso 1.00 calc
H(60) H 0.4101 0.4546 0.2812 0.1204 Uiso 1.00 calc

loop_
_atom_site_aniso_label
_atom_site_aniso_U_11
_atom_site_aniso_U_22
_atom_site_aniso_U_33
_atom_site_aniso_U_12
_atom_site_aniso_U_13
_atom_site_aniso_U_23
Pt 0.0403(2) 0.0448(2) 0.0235(2) 0.0005(2) 0.0014(1) -0.0004(2)
W 0.0338(2) 0.0344(2) 0.0223(2) 0.0002(2) 0.0010(1) 0.0006(2)
S(1) 0.056(1) 0.040(1) 0.035(1) 0.006(1) 0.0040(10) -0.0033(9)
S(2) 0.035(1) 0.061(1) 0.028(1) -0.005(1) 0.0035(8) -0.002(1)
S(3) 0.037(1) 0.046(1) 0.029(1) -0.0009(9) 0.0057(9) 0.0021(9)
P 0.038(1) 0.039(1) 0.0228(10) -0.0016(9) 0.0030(8) -0.0012(9)
N(1) 0.045(4) 0.030(4) 0.029(4) 0.004(3) 0.002(3) 0.004(3)
N(2) 0.036(4) 0.029(4) 0.035(4) -0.003(3) 0.007(3) -0.004(3)
N(3) 0.050(4) 0.037(4) 0.030(4) -0.004(3) -0.003(3) 0.005(3)
N(4) 0.052(4) 0.023(4) 0.028(3) -0.002(3) 0.002(3) 0.004(3)
N(5) 0.056(4) 0.032(4) 0.024(3) 0.001(3) 0.003(3) 0.004(3)
N(6) 0.041(4) 0.042(4) 0.026(4) -0.004(3) 0.000(3) 0.000(3)
N(7) 0.037(4) 0.053(5) 0.049(5) 0.000(3) 0.009(3) 0.000(4)
N(8) 0.141(10) 0.121(10) 0.076(8) -0.020(8) 0.039(7) -0.007(7)
C(1) 0.040(5) 0.030(5) 0.049(5) -0.012(4) 0.019(4) -0.011(4)
C(2) 0.063(6) 0.030(5) 0.055(6) 0.003(4) 0.013(5) -0.003(4)
C(3) 0.060(6) 0.032(5) 0.053(6) 0.000(4) 0.025(5) 0.009(4)
C(4) 0.051(5) 0.042(5) 0.056(6) -0.005(4) 0.005(5) -0.024(4)
C(5) 0.108(9) 0.057(7) 0.068(8) 0.039(6) 0.028(6) 0.021(6)
C(6) 0.048(5) 0.034(4) 0.040(5) 0.003(4) -0.001(4) 0.000(4)
C(7) 0.051(5) 0.047(6) 0.049(6) -0.011(4) -0.009(4) -0.010(5)
C(8) 0.053(5) 0.052(6) 0.045(5) 0.007(5) -0.015(4) -0.005(5)
C(9) 0.056(6) 0.046(5) 0.060(7) -0.015(5) 0.002(5) 0.006(5)
C(10) 0.084(8) 0.091(8) 0.054(7) -0.015(7) -0.035(6) 0.016(6)
C(11) 0.049(5) 0.058(6) 0.020(4) -0.005(4) 0.010(4) -0.007(4)
C(12) 0.061(6) 0.058(6) 0.024(4) -0.009(5) 0.018(4) -0.009(4)
C(13) 0.081(6) 0.035(5) 0.022(4) -0.005(5) 0.013(4) -0.008(4)
C(14) 0.048(5) 0.075(7) 0.034(5) 0.007(5) 0.011(4) -0.011(5)
C(15) 0.104(8) 0.058(6) 0.032(5) 0.012(6) 0.013(5) 0.013(5)
C(16) 0.053(5) 0.040(5) 0.024(4) 0.002(4) 0.009(3) -0.001(4)
C(17) 0.050(5) 0.060(7) 0.033(5) -0.004(5) 0.002(4) 0.003(4)
C(18) 0.057(6) 0.065(7) 0.060(6) -0.006(5) 0.021(5) 0.003(6)
C(19) 0.063(6) 0.049(6) 0.066(7) 0.013(5) 0.032(5) -0.002(5)
C(20) 0.079(7) 0.067(7) 0.032(5) 0.011(6) 0.018(5) -0.008(5)
C(21) 0.050(5) 0.065(6) 0.036(5) 0.005(4) 0.009(4) -0.004(4)
C(22) 0.043(5) 0.042(5) 0.025(4) -0.007(4) 0.008(4) -0.004(4)
C(23) 0.058(6) 0.060(6) 0.036(5) -0.009(5) 0.000(4) 0.001(4)
C(24) 0.051(6) 0.085(8) 0.058(7) -0.009(6) -0.008(5) -0.014(6)
C(25) 0.071(8) 0.086(9) 0.062(7) -0.029(7) 0.006(6) -0.029(7)
C(26) 0.095(9) 0.049(7) 0.086(9) -0.017(6) 0.019(7) -0.021(6)
C(27) 0.059(6) 0.057(7) 0.062(7) -0.012(5) 0.009(5) -0.009(5)
C(28) 0.043(4) 0.042(5) 0.026(4) -0.001(4) -0.002(3) -0.005(4)
C(29) 0.071(7) 0.053(6) 0.058(7) 0.003(5) 0.029(5) 0.006(5)
C(30) 0.074(7) 0.072(8) 0.070(8) 0.031(6) 0.017(6) -0.001(6)
C(31) 0.083(8) 0.045(6) 0.079(9) 0.016(6) 0.005(6) -0.001(6)
C(32) 0.102(8) 0.045(6) 0.063(7) 0.007(6) 0.020(6) 0.012(5)
C(33) 0.071(6) 0.045(5) 0.036(5) 0.002(5) 0.015(4) -0.002(4)
C(34) 0.051(5) 0.060(6) 0.055(6) 0.022(5) 0.009(5) -0.001(5)
C(35) 0.074(7) 0.056(6) 0.071(7) 0.023(5) 0.007(6) -0.007(6)
C(36) 0.046(5) 0.053(6) 0.049(6) 0.003(4) 0.018(4) 0.001(5)
C(37) 0.065(7) 0.104(9) 0.058(7) -0.018(6) 0.006(5) -0.025(7)
C(38) 0.044(5) 0.065(7) 0.066(7) -0.014(5) 0.015(5) 0.005(5)
C(39) 0.073(7) 0.055(7) 0.115(10) -0.015(6) 0.028(7) 0.009(7)
C(40) 0.046(5) 0.053(6) 0.058(6) -0.004(4) -0.001(4) 0.012(5)
C(41) 0.087(8) 0.065(7) 0.056(7) -0.005(6) 0.009(6) 0.005(6)
C(42) 0.080(8) 0.074(8) 0.064(8) -0.009(6) 0.002(6) -0.004(7)
C(43) 0.12(1) 0.11(1) 0.068(9) -0.045(8) 0.008(7) 0.018(8)
B 0.056(6) 0.038(6) 0.034(5) 0.006(5) 0.004(5) 0.014(5)

loop_
_atom_type_symbol
_atom_type_description
_atom_type_scat_dispersion_real
_atom_type_scat_dispersion_imag
_atom_type_scat_source
C C 0.003 0.002
;International Tables for Crystallography
(1992, Vol. C, Tables 4.2.6.8 and 6.1.1.1)
;
H H 0.000 0.000
;International Tables for Crystallography
(1992, Vol. C, Table 6.1.1.2)
;
N N 0.006 0.003
;International Tables for Crystallography
(1992, Vol. C, Tables 4.2.6.8 and 6.1.1.1)
;
B B 0.001 0.001
;International Tables for Crystallography
(1992, Vol. C, Tables 4.2.6.8 and 6.1.1.1)
;
P P 0.102 0.094
;International Tables for Crystallography
(1992, Vol. C, Tables 4.2.6.8 and 6.1.1.1)
;
S S 0.125 0.123
;International Tables for Crystallography
(1992, Vol. C, Tables 4.2.6.8 and 6.1.1.1)
;
W W -0.849 6.872
;International Tables for Crystallography
(1992, Vol. C, Tables 4.2.6.8 and 6.1.1.1)
;
Pt Pt -1.703 8.390
;International Tables for Crystallography
(1992, Vol. C, Tables 4.2.6.8 and 6.1.1.1)
;

loop_
_geom_angle_atom_site_label_1
_geom_angle_atom_site_label_2
_geom_angle_atom_site_label_3
_geom_angle
_geom_angle_site_symmetry_1
_geom_angle_site_symmetry_2
_geom_angle_site_symmetry_3
_geom_angle_publ_flag
W Pt S(2) 53.72(5) 1_555 1_555 1_555 yes
W Pt S(3) 53.57(5) 1_555 1_555 1_555 yes
W Pt P 173.12(6) 1_555 1_555 1_555 yes
S(2) Pt S(3) 106.49(7) 1_555 1_555 1_555 yes
S(2) Pt P 131.94(7) 1_555 1_555 1_555 yes
S(3) Pt P 121.41(7) 1_555 1_555 1_555 yes
Pt W S(1) 102.58(6) 1_555 1_555 1_555 yes
Pt W S(2) 53.91(5) 1_555 1_555 1_555 yes
Pt W S(3) 53.40(5) 1_555 1_555 1_555 yes
Pt W N(2) 96.4(1) 1_555 1_555 1_555 yes
Pt W N(4) 137.7(2) 1_555 1_555 1_555 yes
Pt W N(6) 139.0(1) 1_555 1_555 1_555 yes
S(1) W S(2) 102.31(8) 1_555 1_555 1_555 yes
S(1) W S(3) 101.84(8) 1_555 1_555 1_555 yes
S(1) W N(2) 161.0(2) 1_555 1_555 1_555 yes
S(1) W N(4) 88.2(2) 1_555 1_555 1_555 yes
S(1) W N(6) 88.7(2) 1_555 1_555 1_555 yes
S(2) W S(3) 106.49(7) 1_555 1_555 1_555 yes
S(2) W N(2) 88.8(2) 1_555 1_555 1_555 yes
S(2) W N(4) 162.5(2) 1_555 1_555 1_555 yes
S(2) W N(6) 85.3(2) 1_555 1_555 1_555 yes
S(3) W N(2) 89.5(2) 1_555 1_555 1_555 yes
S(3) W N(4) 84.5(2) 1_555 1_555 1_555 yes
S(3) W N(6) 161.8(2) 1_555 1_555 1_555 yes
N(2) W N(4) 77.6(2) 1_555 1_555 1_555 yes
N(2) W N(6) 76.8(2) 1_555 1_555 1_555 yes
N(4) W N(6) 81.0(2) 1_555 1_555 1_555 yes
Pt S(2) W 72.37(6) 1_555 1_555 1_555 yes
Pt S(3) W 73.03(6) 1_555 1_555 1_555 yes
Pt P C(16) 117.9(3) 1_555 1_555 1_555 yes
Pt P C(22) 120.9(3) 1_555 1_555 1_555 yes
Pt P C(28) 111.7(2) 1_555 1_555 1_555 yes
C(16) P C(22) 99.2(3) 1_555 1_555 1_555 yes
C(16) P C(28) 101.7(4) 1_555 1_555 1_555 yes
C(22) P C(28) 102.6(4) 1_555 1_555 1_555 yes
N(2) N(1) C(3) 109.6(7) 1_555 1_555 1_555 yes
N(2) N(1) B 120.4(6) 1_555 1_555 1_555 yes
C(3) N(1) B 129.6(7) 1_555 1_555 1_555 yes
W N(2) N(1) 119.7(4) 1_555 1_555 1_555 yes
W N(2) C(1) 133.9(6) 1_555 1_555 1_555 yes
N(1) N(2) C(1) 106.1(6) 1_555 1_555 1_555 yes
N(4) N(3) C(8) 110.1(7) 1_555 1_555 1_555 yes
N(4) N(3) B 119.5(6) 1_555 1_555 1_555 yes
C(8) N(3) B 130.2(7) 1_555 1_555 1_555 yes
W N(4) N(3) 122.1(5) 1_555 1_555 1_555 yes
W N(4) C(6) 130.7(5) 1_555 1_555 1_555 yes
N(3) N(4) C(6) 105.3(6) 1_555 1_555 1_555 yes
N(6) N(5) C(13) 110.0(7) 1_555 1_555 1_555 yes
N(6) N(5) B 120.6(6) 1_555 1_555 1_555 yes
C(13) N(5) B 129.0(7) 1_555 1_555 1_555 yes
W N(6) N(5) 122.3(5) 1_555 1_555 1_555 yes
W N(6) C(11) 130.9(5) 1_555 1_555 1_555 yes
N(5) N(6) C(11) 106.8(6) 1_555 1_555 1_555 yes
C(34) N(7) C(36) 112.2(7) 1_555 1_555 1_555 yes
C(34) N(7) C(38) 105.4(6) 1_555 1_555 1_555 yes
C(34) N(7) C(40) 111.9(7) 1_555 1_555 1_555 yes
C(36) N(7) C(38) 111.7(7) 1_555 1_555 1_555 yes
C(36) N(7) C(40) 105.9(6) 1_555 1_555 1_555 yes
C(38) N(7) C(40) 109.9(7) 1_555 1_555 1_555 yes
N(2) C(1) C(2) 109.1(8) 1_555 1_555 1_555 yes
N(2) C(1) C(4) 124.4(7) 1_555 1_555 1_555 yes
C(2) C(1) C(4) 126.5(7) 1_555 1_555 1_555 yes
C(1) C(2) C(3) 107.3(8) 1_555 1_555 1_555 yes
N(1) C(3) C(2) 107.9(8) 1_555 1_555 1_555 yes
N(1) C(3) C(5) 122.4(8) 1_555 1_555 1_555 yes
C(2) C(3) C(5) 129.7(9) 1_555 1_555 1_555 yes
N(4) C(6) C(7) 110.2(7) 1_555 1_555 1_555 yes
N(4) C(6) C(9) 124.1(7) 1_555 1_555 1_555 yes
C(7) C(6) C(9) 125.7(8) 1_555 1_555 1_555 yes
C(6) C(7) C(8) 106.1(7) 1_555 1_555 1_555 yes
N(3) C(8) C(7) 108.3(7) 1_555 1_555 1_555 yes
N(3) C(8) C(10) 123.8(9) 1_555 1_555 1_555 yes
C(7) C(8) C(10) 127.9(8) 1_555 1_555 1_555 yes
N(6) C(11) C(12) 108.2(7) 1_555 1_555 1_555 yes
N(6) C(11) C(14) 125.4(7) 1_555 1_555 1_555 yes

loop_
_geom_bond_atom_site_label_1
_geom_bond_atom_site_label_2
_geom_bond_distance
_geom_bond_site_symmetry_1
_geom_bond_site_symmetry_2
_geom_bond_publ_flag
Pt W 2.7216(4) 1_555 1_555 yes
Pt S(2) 2.307(2) 1_555 1_555 yes
Pt S(3) 2.284(2) 1_555 1_555 yes
Pt P 2.188(2) 1_555 1_555 yes
W S(1) 2.172(2) 1_555 1_555 yes
W S(2) 2.302(2) 1_555 1_555 yes
W S(3) 2.289(2) 1_555 1_555 yes
W N(2) 2.386(6) 1_555 1_555 yes
W N(4) 2.302(6) 1_555 1_555 yes
W N(6) 2.319(6) 1_555 1_555 yes
P C(16) 1.844(7) 1_555 1_555 yes
P C(22) 1.843(8) 1_555 1_555 yes
P C(28) 1.824(8) 1_555 1_555 yes
N(1) N(2) 1.385(8) 1_555 1_555 yes
N(1) C(3) 1.350(9) 1_555 1_555 yes
N(1) B 1.53(1) 1_555 1_555 yes
N(2) C(1) 1.346(9) 1_555 1_555 yes
N(3) N(4) 1.371(8) 1_555 1_555 yes
N(3) C(8) 1.337(9) 1_555 1_555 yes
N(3) B 1.53(1) 1_555 1_555 yes
N(4) C(6) 1.353(9) 1_555 1_555 yes
N(5) N(6) 1.359(8) 1_555 1_555 yes
N(5) C(13) 1.362(9) 1_555 1_555 yes
N(5) B 1.53(1) 1_555 1_555 yes
N(6) C(11) 1.365(9) 1_555 1_555 yes
N(7) C(34) 1.52(1) 1_555 1_555 yes
N(7) C(36) 1.50(1) 1_555 1_555 yes
N(7) C(38) 1.52(1) 1_555 1_555 yes
N(7) C(40) 1.518(10) 1_555 1_555 yes
N(8) C(42) 1.14(1) 1_555 1_555 yes
C(1) C(2) 1.39(1) 1_555 1_555 yes
C(1) C(4) 1.49(1) 1_555 1_555 yes
C(2) C(3) 1.35(1) 1_555 1_555 yes
C(3) C(5) 1.50(1) 1_555 1_555 yes
C(6) C(7) 1.37(1) 1_555 1_555 yes
C(6) C(9) 1.50(1) 1_555 1_555 yes
C(7) C(8) 1.36(1) 1_555 1_555 yes
C(8) C(10) 1.50(1) 1_555 1_555 yes
C(11) C(12) 1.40(1) 1_555 1_555 yes
C(11) C(14) 1.48(1) 1_555 1_555 yes
C(12) C(13) 1.36(1) 1_555 1_555 yes
C(13) C(15) 1.50(1) 1_555 1_555 yes
C(16) C(17) 1.40(1) 1_555 1_555 yes
C(16) C(21) 1.37(1) 1_555 1_555 yes
C(17) C(18) 1.36(1) 1_555 1_555 yes
C(18) C(19) 1.39(1) 1_555 1_555 yes
C(19) C(20) 1.35(1) 1_555 1_555 yes
C(20) C(21) 1.40(1) 1_555 1_555 yes
C(22) C(23) 1.39(1) 1_555 1_555 yes
C(22) C(27) 1.38(1) 1_555 1_555 yes
C(23) C(24) 1.39(1) 1_555 1_555 yes
C(24) C(25) 1.37(1) 1_555 1_555 yes
C(25) C(26) 1.34(1) 1_555 1_555 yes
C(26) C(27) 1.40(1) 1_555 1_555 yes
C(28) C(29) 1.38(1) 1_555 1_555 yes
C(28) C(33) 1.39(1) 1_555 1_555 yes
C(29) C(30) 1.38(1) 1_555 1_555 yes
C(30) C(31) 1.36(1) 1_555 1_555 yes
C(31) C(32) 1.35(1) 1_555 1_555 yes
C(32) C(33) 1.38(1) 1_555 1_555 yes
C(34) C(35) 1.51(1) 1_555 1_555 yes
C(36) C(37) 1.51(1) 1_555 1_555 yes
C(38) C(39) 1.51(1) 1_555 1_555 yes
C(40) C(41) 1.49(1) 1_555 1_555 yes
C(42) C(43) 1.47(1) 1_555 1_555 yes

loop_
_cod_changelog_entry_id
_cod_changelog_entry_author
_cod_changelog_entry_date
_cod_changelog_entry_text
1 'Vaitkus, Antanas' 2022-05-09T00:14:00+03:00 'Updated bibliographic information.'
2 'Vaitkus, Antanas' 2022-05-09T00:19:00+03:00
;
 Replaced the '(J\(B' sequence with a backslash symbol ('\')
 in multiple data values.
;
